data_7221808
loop_
_publ_author_name
'Vander Hoogerstraete, Tom'
'Brooks, Neil R.'
'Onghena, Bieke'
'Van Meervelt, Luc'
'Binnemans, Koen'

_publ_section_title
;
 Crystal structures of hydrated rare-earth
 bis(trifluoromethylsulfonyl)imide salts
;
_journal_issue 37
_journal_name_full CrystEngComm
_journal_page_first 7142
_journal_paper_doi 10.1039/C5CE01270H
_journal_volume 17
_journal_year 2015
_chemical_formula_moiety 'C6 H10 Er F18 N3 O17 S6'
_chemical_formula_sum 'C6 H10 Er F18 N3 O17 S6'
_chemical_formula_weight 1097.79
_chemical_name_systematic
;
pentaaqua-tris(bis(trifluoromethylsulfonyl)imide-O)-erbium(iii) 
;
_chemical_properties_physical Hygroscopic
_space_group_crystal_system monoclinic
_space_group_IT_number 14
_space_group_name_Hall '-P 2yn'
_space_group_name_H-M_alt 'P 1 21/n 1'
_symmetry_space_group_name_Hall '-P 2yn'
_symmetry_space_group_name_H-M 'P 1 21/n 1'
_atom_sites_solution_hydrogens geom
_atom_sites_solution_primary direct
_atom_sites_solution_secondary difmap
_audit_creation_date 2015-06-19
_audit_creation_method
;
Olex2 1.2-alpha
(compiled 2015.06.08 svn.r3188 for OlexSys, GUI svn.r5047)
;
_audit_update_record
;
2015-06-26 deposited with the CCDC.
2015-08-13 downloaded from the CCDC.
;
_cell_angle_alpha 90.00
_cell_angle_beta 94.524(3)
_cell_angle_gamma 90.00
_cell_formula_units_Z 4
_cell_length_a 12.8788(4)
_cell_length_b 18.2797(7)
_cell_length_c 12.8814(5)
_cell_measurement_reflns_used 8847
_cell_measurement_temperature 100(2)
_cell_measurement_theta_max 28.9470
_cell_measurement_theta_min 3.3610
_cell_volume 3023.10(19)
_computing_cell_refinement
;
CrysAlisPro, Agilent Technologies,
Version 1.171.36.28 (release 01-02-2013 CrysAlis171 .NET)
(compiled Feb  1 2013,16:14:44)
;
_computing_data_collection
;
CrysAlisPro, Agilent Technologies,
Version 1.171.36.28 (release 01-02-2013 CrysAlis171 .NET)
(compiled Feb  1 2013,16:14:44)
;
_computing_data_reduction
;
CrysAlisPro, Agilent Technologies,
Version 1.171.36.28 (release 01-02-2013 CrysAlis171 .NET)
(compiled Feb  1 2013,16:14:44)
;
_computing_molecular_graphics 'Olex2 (Dolomanov et al., 2009)'
_computing_publication_material 'Olex2 (Dolomanov et al., 2009)'
_computing_structure_refinement 'XL (Sheldrick, 2008)'
_computing_structure_solution 'XS (Sheldrick, 2008)'
_diffrn_ambient_temperature 100(2)
_diffrn_detector_area_resol_mean 15.9631
_diffrn_measured_fraction_theta_full 0.998
_diffrn_measured_fraction_theta_max 0.853
_diffrn_measurement_details
;
  1 omega  -47.00   53.00   1.0000   90.0000
omega____ theta____ kappa____ phi______ frames
    -      -16.9951   77.0000   60.0000 100

  2 omega  -28.00   27.00   1.0000   90.0000
omega____ theta____ kappa____ phi______ frames
    -       18.8701  -57.0000 -180.0000 55

  3 omega   15.00   89.00   1.0000   90.0000
omega____ theta____ kappa____ phi______ frames
    -       18.8701   77.0000  120.0000 74
;
_diffrn_measurement_device_type 'SuperNova, Single source at offset, Eos'
_diffrn_measurement_method '\w scans'
_diffrn_orient_matrix_UB_11 -0.0504347000
_diffrn_orient_matrix_UB_12 -0.0125693000
_diffrn_orient_matrix_UB_13 0.0100775000
_diffrn_orient_matrix_UB_21 -0.0118076000
_diffrn_orient_matrix_UB_22 -0.0059996000
_diffrn_orient_matrix_UB_23 -0.0540237000
_diffrn_orient_matrix_UB_31 0.0193802000
_diffrn_orient_matrix_UB_32 -0.0361736000
_diffrn_orient_matrix_UB_33 0.0054812000
_diffrn_radiation_monochromator mirror
_diffrn_radiation_type MoK\a
_diffrn_radiation_wavelength 0.71073
_diffrn_reflns_av_R_equivalents 0.0160
_diffrn_reflns_av_unetI/netI 0.0231
_diffrn_reflns_limit_h_max 16
_diffrn_reflns_limit_h_min -16
_diffrn_reflns_limit_k_max 22
_diffrn_reflns_limit_k_min -23
_diffrn_reflns_limit_l_max 17
_diffrn_reflns_limit_l_min -16
_diffrn_reflns_number 14426
_diffrn_reflns_theta_full 26.00
_diffrn_reflns_theta_max 29.08
_diffrn_reflns_theta_min 2.74
_diffrn_source 'SuperNova (Mo) X-ray Source'
_exptl_absorpt_coefficient_mu 3.375
_exptl_absorpt_correction_T_max 1.00000
_exptl_absorpt_correction_T_min 0.84822
_exptl_absorpt_correction_type multi-scan
_exptl_absorpt_process_details
;
CrysAlisPro, Agilent Technologies,
Version 1.171.36.28 (release 01-02-2013 CrysAlis171 .NET)
(compiled Feb  1 2013,16:14:44)
Empirical absorption correction using spherical harmonics,
 implemented in SCALE3 ABSPACK scaling algorithm.
;
_exptl_crystal_colour colourless
_exptl_crystal_colour_primary colourless
_exptl_crystal_density_diffrn 2.412
_exptl_crystal_density_method 'not measured'
_exptl_crystal_description block
_exptl_crystal_F_000 2116
_exptl_crystal_recrystallization_method 'Re-crystallisation from solvent: water'
_exptl_crystal_size_max 0.15
_exptl_crystal_size_mid 0.15
_exptl_crystal_size_min 0.1
_refine_diff_density_max 0.410
_refine_diff_density_min -0.458
_refine_diff_density_rms 0.080
_refine_ls_extinction_coef 0.00022(4)
_refine_ls_extinction_expression Fc^*^=kFc[1+0.001xFc^2^\l^3^/sin(2\q)]^-1/4^
_refine_ls_extinction_method SHELXL
_refine_ls_goodness_of_fit_ref 1.024
_refine_ls_hydrogen_treatment refall
_refine_ls_matrix_type full
_refine_ls_number_parameters 501
_refine_ls_number_reflns 6912
_refine_ls_number_restraints 15
_refine_ls_restrained_S_all 1.023
_refine_ls_R_factor_all 0.0209
_refine_ls_R_factor_gt 0.0173
_refine_ls_shift/su_max 0.001
_refine_ls_shift/su_mean 0.000
_refine_ls_structure_factor_coef Fsqd
_refine_ls_weighting_details 'calc w=1/[\s^2^(Fo^2^)+(0.0167P)^2^+1.9627P] where P=(Fo^2^+2Fc^2^)/3'
_refine_ls_weighting_scheme calc
_refine_ls_wR_factor_gt 0.0397
_refine_ls_wR_factor_ref 0.0411
_reflns_number_gt 6279
_reflns_number_total 6912
_reflns_threshold_expression >2sigma(I)
_cod_data_source_file c5ce01270h2.cif
_cod_data_source_block nrb176
_cod_depositor_comments 'Adding full bibliography for 7221799--7221808.cif.'
_cod_database_code 7221808
_chemical_oxdiff_formula 'Er C6 F18 S6 O12 N3 O5 H10'
_reflns_odcompleteness_completeness 99.80
_reflns_odcompleteness_iscentric 1
_reflns_odcompleteness_theta 26.32
_olex2_refinement_description
;
1. Restrained distances
 O1-H1A = O1-H1B
 0.84 with sigma of 0.01
 H1A-H1B
 1.35 with sigma of 0.02
 O2-H2A = O2-H2B
 0.84 with sigma of 0.01
 H2A-H2B
 1.35 with sigma of 0.02
 O3-H3A = O3-H3B
 0.84 with sigma of 0.01
 H3A-H3B
 1.35 with sigma of 0.02
 O4-H4A = O4-H4B
 0.84 with sigma of 0.01
 H4A-H4B
 1.35 with sigma of 0.02
 O5-H5A = O5-H5B
 0.84 with sigma of 0.01
 H5A-H5B
 1.35 with sigma of 0.02
;
_olex2_date_sample_data_collection 2013-07-09
_olex2_submission_special_instructions 'No special instructions were received'

loop_
_space_group_symop_id
_space_group_symop_operation_xyz
1 'x, y, z'
2 '-x+1/2, y+1/2, -z+1/2'
3 '-x, -y, -z'
4 'x-1/2, -y-1/2, z-1/2'

loop_
_atom_site_label
_atom_site_type_symbol
_atom_site_fract_x
_atom_site_fract_y
_atom_site_fract_z
_atom_site_U_iso_or_equiv
_atom_site_adp_type
_atom_site_occupancy
_atom_site_calc_flag
_atom_site_refinement_flags_posn
Er1 Er 0.651335(6) 0.245206(5) 0.710173(6) 0.00641(3) Uani 1 d .
O1 O 0.82269(11) 0.26586(9) 0.67218(12) 0.0133(3) Uani 1 d D
H1A H 0.848(2) 0.2662(16) 0.6145(11) 0.038(9) Uiso 1 d D
H1B H 0.8592(18) 0.2909(14) 0.7144(16) 0.038(9) Uiso 1 d D
O2 O 0.65509(11) 0.11989(8) 0.71970(12) 0.0154(3) Uani 1 d D
H2A H 0.6131(15) 0.0898(11) 0.692(2) 0.030(8) Uiso 1 d D
H2B H 0.7085(13) 0.0966(13) 0.740(2) 0.043(9) Uiso 1 d D
O3 O 0.66643(11) 0.21135(9) 0.53846(11) 0.0142(3) Uani 1 d D
H3A H 0.679(2) 0.2422(11) 0.4940(16) 0.023(8) Uiso 1 d D
H3B H 0.634(2) 0.1755(10) 0.513(2) 0.043(9) Uiso 1 d D
O4 O 0.48762(11) 0.20624(9) 0.64013(11) 0.0136(3) Uani 1 d D
H4A H 0.4643(19) 0.2206(16) 0.5817(11) 0.036(8) Uiso 1 d D
H4B H 0.4374(14) 0.1994(16) 0.6761(16) 0.032(8) Uiso 1 d D
O5 O 0.59551(13) 0.34546(9) 0.61615(12) 0.0174(3) Uani 1 d D
H5A H 0.593(2) 0.3873(8) 0.641(2) 0.040(9) Uiso 1 d D
H5B H 0.572(2) 0.3477(17) 0.5542(10) 0.058(11) Uiso 1 d D
C6 C 0.77788(17) 0.13639(13) 1.03025(17) 0.0167(4) Uani 1 d .
F7 F 0.75987(11) 0.19175(8) 1.09306(10) 0.0252(3) Uani 1 d .
F8 F 0.68841(10) 0.10389(8) 1.00149(11) 0.0262(3) Uani 1 d .
F9 F 0.84120(10) 0.08941(8) 1.08080(10) 0.0233(3) Uani 1 d .
S10 S 0.83864(4) 0.17128(3) 0.91562(4) 0.00911(10) Uani 1 d .
O11 O 0.75586(10) 0.21413(8) 0.86335(11) 0.0115(3) Uani 1 d .
O12 O 0.92942(11) 0.21067(8) 0.95620(11) 0.0127(3) Uani 1 d .
N13 N 0.85551(12) 0.10194(10) 0.84808(13) 0.0119(4) Uani 1 d .
S14 S 0.96327(4) 0.05799(3) 0.84982(4) 0.00940(10) Uani 1 d .
O15 O 0.94084(11) -0.01611(8) 0.82224(12) 0.0144(3) Uani 1 d .
O16 O 1.03546(10) 0.07369(8) 0.93688(11) 0.0130(3) Uani 1 d .
C17 C 1.02058(16) 0.09586(13) 0.73492(16) 0.0160(4) Uani 1 d .
F18 F 0.95986(11) 0.08098(8) 0.64999(10) 0.0258(3) Uani 1 d .
F19 F 1.11327(10) 0.06546(8) 0.72690(11) 0.0273(3) Uani 1 d .
F20 F 1.03128(10) 0.16722(7) 0.74456(10) 0.0223(3) Uani 1 d .
C21 C 0.75777(16) 0.40995(13) 0.98682(17) 0.0168(5) Uani 1 d .
F22 F 0.76913(10) 0.34396(8) 1.02674(10) 0.0229(3) Uani 1 d .
F23 F 0.83039(10) 0.45361(9) 1.03212(11) 0.0297(4) Uani 1 d .
F24 F 0.66464(10) 0.43583(8) 1.00333(11) 0.0251(3) Uani 1 d .
S25 S 0.77342(4) 0.40918(3) 0.84557(4) 0.00902(10) Uani 1 d .
O26 O 0.69928(10) 0.35464(8) 0.80508(11) 0.0101(3) Uani 1 d .
O27 O 0.75645(11) 0.48271(8) 0.81285(13) 0.0170(3) Uani 1 d .
N28 N 0.88552(12) 0.37670(9) 0.83537(14) 0.0113(3) Uani 1 d .
S29 S 0.98998(4) 0.42353(3) 0.85548(4) 0.01039(10) Uani 1 d .
O30 O 0.98090(11) 0.49966(8) 0.83371(13) 0.0178(3) Uani 1 d .
O31 O 1.04762(11) 0.40169(9) 0.94992(12) 0.0174(3) Uani 1 d .
C32 C 1.06386(17) 0.38433(13) 0.75244(19) 0.0203(5) Uani 1 d .
F33 F 1.01672(11) 0.39655(11) 0.65994(11) 0.0419(5) Uani 1 d .
F34 F 1.07539(12) 0.31324(8) 0.76610(15) 0.0412(4) Uani 1 d .
F35 F 1.15708(9) 0.41494(8) 0.75710(12) 0.0277(3) Uani 1 d .
C36 C 0.41480(16) 0.35635(13) 0.88444(17) 0.0159(4) Uani 1 d .
F37 F 0.35264(11) 0.34132(9) 0.80088(11) 0.0326(4) Uani 1 d .
F38 F 0.35776(10) 0.38231(8) 0.95720(11) 0.0247(3) Uani 1 d .
F39 F 0.48315(11) 0.40602(8) 0.86116(13) 0.0326(4) Uani 1 d .
S40 S 0.48263(4) 0.27255(3) 0.93042(4) 0.00938(10) Uani 1 d .
O41 O 0.53312(11) 0.24834(8) 0.83953(11) 0.0124(3) Uani 1 d .
O42 O 0.54589(11) 0.29097(9) 1.02147(11) 0.0142(3) Uani 1 d .
N43 N 0.39095(13) 0.22117(11) 0.95987(13) 0.0129(4) Uani 1 d .
S44 S 0.31954(4) 0.17188(3) 0.88187(4) 0.01221(10) Uani 1 d .
O45 O 0.34259(12) 0.17300(11) 0.77555(12) 0.0255(4) Uani 1 d .
O46 O 0.21333(11) 0.18099(9) 0.90457(12) 0.0199(3) Uani 1 d .
C47 C 0.3545(2) 0.08050(14) 0.9295(2) 0.0324(6) Uani 1 d .
F48 F 0.45478(13) 0.06841(10) 0.92232(17) 0.0569(6) Uani 1 d .
F49 F 0.29992(14) 0.03220(9) 0.87080(15) 0.0498(5) Uani 1 d .
F50 F 0.33281(15) 0.07276(9) 1.02757(13) 0.0482(5) Uani 1 d .

loop_
_atom_site_aniso_label
_atom_site_aniso_U_11
_atom_site_aniso_U_22
_atom_site_aniso_U_33
_atom_site_aniso_U_23
_atom_site_aniso_U_13
_atom_site_aniso_U_12
Er1 0.00665(5) 0.00636(5) 0.00614(5) -0.00045(3) -0.00007(3) -0.00022(3)
O1 0.0109(7) 0.0187(8) 0.0106(7) -0.0039(6) 0.0024(6) -0.0033(6)
O2 0.0152(8) 0.0075(7) 0.0223(8) -0.0019(6) -0.0064(7) -0.0001(6)
O3 0.0172(7) 0.0158(8) 0.0099(7) -0.0048(6) 0.0035(6) -0.0060(6)
O4 0.0098(7) 0.0225(9) 0.0082(7) 0.0013(6) -0.0005(6) -0.0029(6)
O5 0.0300(9) 0.0100(8) 0.0107(8) -0.0004(6) -0.0083(7) 0.0039(7)
C6 0.0184(11) 0.0165(12) 0.0153(10) 0.0035(9) 0.0018(9) 0.0029(9)
F7 0.0371(8) 0.0260(8) 0.0133(6) 0.0000(6) 0.0078(6) 0.0077(6)
F8 0.0187(7) 0.0313(8) 0.0288(8) 0.0094(7) 0.0033(6) -0.0075(6)
F9 0.0269(7) 0.0243(8) 0.0187(7) 0.0122(6) 0.0011(6) 0.0066(6)
S10 0.0103(2) 0.0088(2) 0.0078(2) 0.00032(18) -0.00186(18) 0.00010(18)
O11 0.0129(7) 0.0103(7) 0.0108(7) 0.0005(6) -0.0030(6) 0.0025(5)
O12 0.0129(7) 0.0105(8) 0.0139(7) -0.0035(6) -0.0043(6) -0.0014(6)
N13 0.0116(8) 0.0104(9) 0.0130(9) -0.0030(7) -0.0032(7) 0.0003(6)
S14 0.0109(2) 0.0082(2) 0.0087(2) 0.00022(18) -0.00151(18) 0.00007(18)
O15 0.0176(7) 0.0083(7) 0.0166(8) -0.0009(6) -0.0024(6) -0.0004(6)
O16 0.0136(7) 0.0132(8) 0.0114(7) -0.0007(6) -0.0038(6) 0.0012(6)
C17 0.0192(11) 0.0184(12) 0.0103(10) 0.0009(9) 0.0001(8) -0.0025(9)
F18 0.0354(8) 0.0314(8) 0.0096(6) 0.0011(6) -0.0037(6) -0.0102(6)
F19 0.0213(7) 0.0363(9) 0.0258(7) -0.0024(7) 0.0105(6) 0.0026(6)
F20 0.0310(7) 0.0156(7) 0.0201(7) 0.0039(6) 0.0019(6) -0.0089(6)
C21 0.0134(10) 0.0216(12) 0.0153(11) -0.0071(9) 0.0010(8) -0.0060(8)
F22 0.0261(7) 0.0287(8) 0.0138(6) 0.0063(6) -0.0002(5) -0.0033(6)
F23 0.0279(7) 0.0397(9) 0.0213(7) -0.0176(7) 0.0012(6) -0.0188(7)
F24 0.0193(7) 0.0310(8) 0.0264(7) -0.0114(7) 0.0094(6) -0.0001(6)
S25 0.0089(2) 0.0069(2) 0.0110(2) -0.00085(18) -0.00081(18) -0.00076(17)
O26 0.0099(6) 0.0088(7) 0.0114(7) -0.0023(6) -0.0009(5) -0.0019(5)
O27 0.0131(7) 0.0079(8) 0.0291(9) 0.0032(7) -0.0036(6) 0.0004(6)
N28 0.0092(8) 0.0084(9) 0.0164(9) -0.0007(7) 0.0007(7) -0.0001(6)
S29 0.0090(2) 0.0083(2) 0.0134(2) 0.00087(19) -0.00202(18) -0.00060(17)
O30 0.0122(7) 0.0081(8) 0.0319(9) 0.0032(7) -0.0059(6) -0.0010(6)
O31 0.0158(7) 0.0182(8) 0.0169(8) 0.0035(7) -0.0068(6) 0.0003(6)
C32 0.0134(10) 0.0241(13) 0.0240(12) -0.0015(10) 0.0043(9) -0.0036(9)
F33 0.0268(8) 0.0836(14) 0.0154(7) -0.0055(8) 0.0027(6) -0.0023(8)
F34 0.0423(9) 0.0172(8) 0.0686(12) -0.0112(8) 0.0320(9) -0.0007(7)
F35 0.0122(6) 0.0332(9) 0.0388(9) -0.0012(7) 0.0086(6) -0.0051(6)
C36 0.0154(10) 0.0169(11) 0.0154(10) -0.0003(9) 0.0009(8) -0.0004(8)
F37 0.0365(8) 0.0349(9) 0.0233(8) -0.0045(7) -0.0170(7) 0.0149(7)
F38 0.0260(7) 0.0227(8) 0.0264(7) -0.0039(6) 0.0082(6) 0.0096(6)
F39 0.0253(7) 0.0203(8) 0.0533(10) 0.0175(7) 0.0099(7) 0.0016(6)
S40 0.0085(2) 0.0116(2) 0.0081(2) -0.00138(19) 0.00114(18) -0.00158(18)
O41 0.0113(7) 0.0153(8) 0.0110(7) -0.0034(6) 0.0036(6) -0.0035(5)
O42 0.0126(7) 0.0186(8) 0.0110(7) -0.0027(6) -0.0017(6) -0.0024(6)
N43 0.0119(8) 0.0174(10) 0.0098(8) -0.0030(7) 0.0033(7) -0.0054(7)
S44 0.0113(2) 0.0148(3) 0.0109(2) -0.0033(2) 0.00309(19) -0.00417(19)
O45 0.0214(8) 0.0428(12) 0.0131(8) -0.0092(8) 0.0059(7) -0.0184(7)
O46 0.0124(7) 0.0255(9) 0.0223(8) -0.0097(7) 0.0051(6) -0.0061(6)
C47 0.0380(15) 0.0154(13) 0.0416(17) -0.0071(12) -0.0115(13) -0.0009(11)
F48 0.0432(10) 0.0405(11) 0.0832(15) -0.0228(11) -0.0183(10) 0.0242(8)
F49 0.0720(12) 0.0158(8) 0.0566(12) -0.0097(8) -0.0256(10) -0.0066(8)
F50 0.0756(12) 0.0285(10) 0.0372(10) 0.0170(8) -0.0172(9) -0.0167(9)

loop_
_atom_type_symbol
_atom_type_description
_atom_type_scat_dispersion_real
_atom_type_scat_dispersion_imag
_atom_type_scat_source
C C 0.0033 0.0016 'International Tables Vol C Tables 4.2.6.8 and 6.1.1.4'
H H 0.0000 0.0000 'International Tables Vol C Tables 4.2.6.8 and 6.1.1.4'
Er Er -0.2586 4.9576 'International Tables Vol C Tables 4.2.6.8 and 6.1.1.4'
F F 0.0171 0.0103 'International Tables Vol C Tables 4.2.6.8 and 6.1.1.4'
N N 0.0061 0.0033 'International Tables Vol C Tables 4.2.6.8 and 6.1.1.4'
O O 0.0106 0.0060 'International Tables Vol C Tables 4.2.6.8 and 6.1.1.4'
S S 0.1246 0.1234 'International Tables Vol C Tables 4.2.6.8 and 6.1.1.4'

loop_
_geom_angle_atom_site_label_1
_geom_angle_atom_site_label_2
_geom_angle_atom_site_label_3
_geom_angle
O1 Er1 O4 144.00(5)
O1 Er1 O11 74.23(5)
O1 Er1 O26 76.23(5)
O1 Er1 O41 145.55(5)
O2 Er1 O1 99.02(5)
O2 Er1 O3 77.39(6)
O2 Er1 O4 74.40(5)
O2 Er1 O11 73.01(5)
O2 Er1 O26 143.28(5)
O2 Er1 O41 89.92(5)
O3 Er1 O1 71.99(5)
O3 Er1 O4 72.04(5)
O3 Er1 O11 130.21(5)
O3 Er1 O26 132.12(5)
O3 Er1 O41 142.38(5)
O4 Er1 O11 133.19(5)
O4 Er1 O26 129.68(5)
O4 Er1 O41 70.45(5)
O5 Er1 O1 91.28(6)
O5 Er1 O2 146.60(6)
O5 Er1 O3 75.80(6)
O5 Er1 O4 78.64(6)
O5 Er1 O11 140.31(5)
O5 Er1 O26 70.03(5)
O5 Er1 O41 99.35(6)
O11 Er1 O26 70.67(5)
O41 Er1 O11 76.82(5)
O41 Er1 O26 76.88(5)
F7 C6 S10 109.32(15)
F8 C6 F7 108.83(18)
F8 C6 S10 110.32(15)
F9 C6 F7 109.03(18)
F9 C6 F8 109.67(19)
F9 C6 S10 109.64(14)
O11 S10 C6 102.53(9)
O11 S10 N13 108.06(9)
O12 S10 C6 105.51(9)
O12 S10 O11 116.56(9)
O12 S10 N13 117.68(9)
N13 S10 C6 104.62(10)
S10 O11 Er1 150.20(9)
S10 N13 S14 123.87(11)
N13 S14 C17 101.65(10)
O15 S14 N13 108.35(9)
O15 S14 O16 119.58(9)
O15 S14 C17 104.09(10)
O16 S14 N13 114.82(9)
O16 S14 C17 106.17(9)
F18 C17 S14 109.85(14)
F18 C17 F19 109.03(18)
F19 C17 S14 108.97(15)
F20 C17 S14 110.03(15)
F20 C17 F18 109.43(18)
F20 C17 F19 109.51(18)
F22 C21 F23 109.06(18)
F22 C21 F24 109.87(18)
F22 C21 S25 111.15(15)
F23 C21 S25 108.03(15)
F24 C21 F23 109.29(18)
F24 C21 S25 109.40(15)
O26 S25 C21 103.88(9)
O26 S25 N28 107.02(9)
O27 S25 C21 105.01(10)
O27 S25 O26 117.56(9)
O27 S25 N28 116.89(9)
N28 S25 C21 104.89(10)
S25 O26 Er1 153.23(9)
S25 N28 S29 123.34(11)
N28 S29 C32 98.70(10)
O30 S29 N28 115.91(9)
O30 S29 O31 118.01(10)
O30 S29 C32 106.15(11)
O31 S29 N28 111.22(9)
O31 S29 C32 103.98(10)
F33 C32 S29 111.12(16)
F33 C32 F34 109.1(2)
F33 C32 F35 108.8(2)
F34 C32 S29 110.31(16)
F34 C32 F35 108.60(19)
F35 C32 S29 108.80(16)
F37 C36 F38 108.52(17)
F37 C36 S40 109.38(16)
F38 C36 S40 110.29(15)
F39 C36 F37 109.38(19)
F39 C36 F38 109.43(19)
F39 C36 S40 109.82(14)
O41 S40 C36 103.05(9)
O41 S40 N43 113.80(9)
O42 S40 C36 107.26(10)
O42 S40 O41 118.40(9)
O42 S40 N43 109.58(9)
N43 S40 C36 103.16(10)
S40 O41 Er1 159.62(9)
S40 N43 S44 126.33(11)
N43 S44 C47 101.02(11)
O45 S44 N43 116.50(9)
O45 S44 O46 118.03(10)
O45 S44 C47 105.79(13)
O46 S44 N43 108.66(9)
O46 S44 C47 104.63(12)
F48 C47 S44 110.3(2)
F48 C47 F49 109.0(2)
F48 C47 F50 109.3(2)
F49 C47 S44 108.14(18)
F50 C47 S44 110.74(19)
F50 C47 F49 109.3(2)

loop_
_geom_bond_atom_site_label_1
_geom_bond_atom_site_label_2
_geom_bond_distance
Er1 O1 2.3286(14)
Er1 O2 2.2943(15)
Er1 O3 2.3198(14)
Er1 O4 2.3381(14)
Er1 O5 2.2814(15)
Er1 O11 2.3684(13)
Er1 O26 2.3997(14)
Er1 O41 2.3447(14)
C6 F7 1.327(3)
C6 F8 1.323(2)
C6 F9 1.320(2)
C6 S10 1.839(2)
S10 O11 1.4458(14)
S10 O12 1.4361(14)
S10 N13 1.5623(18)
N13 S14 1.6023(17)
S14 O15 1.4242(15)
S14 O16 1.4282(14)
S14 C17 1.840(2)
C17 F18 1.322(2)
C17 F19 1.328(3)
C17 F20 1.317(3)
C21 F22 1.315(3)
C21 F23 1.329(2)
C21 F24 1.322(2)
C21 S25 1.846(2)
S25 O26 1.4488(14)
S25 O27 1.4204(15)
S25 N28 1.5760(17)
N28 S29 1.5984(17)
S29 O30 1.4226(15)
S29 O31 1.4310(15)
S29 C32 1.838(2)
C32 F33 1.313(3)
C32 F34 1.318(3)
C32 F35 1.322(2)
C36 F37 1.319(2)
C36 F38 1.324(2)
C36 F39 1.316(3)
C36 S40 1.838(2)
S40 O41 1.4524(15)
S40 O42 1.4150(14)
S40 N43 1.5783(18)
N43 S44 1.5878(18)
S44 O45 1.4242(16)
S44 O46 1.4308(15)
S44 C47 1.824(3)
C47 F48 1.320(3)
C47 F49 1.328(3)
C47 F50 1.323(3)

loop_
_geom_hbond_atom_site_label_D
_geom_hbond_atom_site_label_H
_geom_hbond_atom_site_label_A
_geom_hbond_distance_DH
_geom_hbond_distance_HA
_geom_hbond_distance_DA
_geom_hbond_angle_DHA
_geom_hbond_site_symmetry_A
O1 H1A N43 0.833(10) 2.123(11) 2.947(2) 170(3) 4_665
O1 H1B N28 0.829(10) 2.218(15) 2.985(2) 154(3) .
O2 H2A O30 0.830(10) 2.057(13) 2.860(2) 163(3) 2_646
O2 H2B N13 0.833(10) 2.263(17) 2.972(2) 143(2) .
O2 H2B O27 0.833(10) 2.25(2) 2.800(2) 124(2) 2_646
O3 H3A O46 0.828(10) 1.891(10) 2.716(2) 174(3) 4_665
O3 H3B O31 0.827(10) 1.939(10) 2.763(2) 174(3) 4_565
O4 H4A O12 0.831(10) 2.068(14) 2.864(2) 160(3) 4_565
O4 H4B O45 0.834(9) 1.901(10) 2.723(2) 169(2) .
O5 H5A O15 0.831(10) 1.888(12) 2.704(2) 167(3) 2_656
O5 H5B O12 0.832(10) 2.40(2) 3.030(2) 134(3) 4_565
O5 H5B O16 0.832(10) 2.11(2) 2.799(2) 140(3) 4_565
